data_4084247
loop_
_publ_author_name
'Figliola, Carlotta'
'Male, Louise'
'Horton, Peter N.'
'Pitak, Mateusz B.'
'Coles, Simon J.'
'Horswell, Sarah L.'
'Grainger, Richard S.'

_publ_section_title
;
 [FeFe]-Hydrogenase Synthetic Mimics Based onPeri-Substituted
 Dichalcogenides
;
_journal_issue 17
_journal_name_full Organometallics
_journal_page_first 4449
_journal_paper_doi 10.1021/om500683p
_journal_volume 33
_journal_year 2014
_chemical_formula_moiety 'C24 H22 Fe2 O6 Se2'
_chemical_formula_sum 'C24 H22 Fe2 O6 Se2'
_chemical_formula_weight 676.03
_chemical_name_systematic
;
[{Fe(CO)~3~}~2~(\m~2~-1,8-Se~2~-2,7-di-<i>tert</i>-butyl-naph)]
;
_space_group_crystal_system monoclinic
_space_group_IT_number 14
_space_group_name_Hall '-P 2yn'
_space_group_name_H-M_alt 'P 1 21/n 1'
_symmetry_space_group_name_Hall '-P 2yn'
_symmetry_space_group_name_H-M 'P 1 21/n 1'
_atom_sites_solution_hydrogens geom
_audit_creation_method SHELXL-2013
_cell_angle_alpha 90
_cell_angle_beta 90.795(12)
_cell_angle_gamma 90
_cell_formula_units_Z 4
_cell_length_a 7.4151(5)
_cell_length_b 17.8152(13)
_cell_length_c 18.9707(13)
_cell_measurement_reflns_used 11356
_cell_measurement_temperature 100(2)
_cell_measurement_theta_max 27.5
_cell_measurement_theta_min 3.1
_cell_volume 2505.8(3)
_computing_cell_refinement
;
CrystalClear-SM Expert 3.1 b21 (Rigaku, 2012)
;
_computing_data_collection
;
CrystalClear-SM Expert 3.1 b21 (Rigaku, 2012)
;
_computing_data_reduction
;
CrystalClear-SM Expert 3.1 b21 (Rigaku, 2012)
;
_computing_molecular_graphics
;
OLEX2 (Dolomanov, O.V., Bourhis, L.J., Gildea, R.J., Howard, J.A.K,
& Puschmann, H., 2009)
;
_computing_publication_material 'WinGX (Farrugia, 1999)'
_computing_structure_refinement 'SHELXL-2013 (Sheldrick, 2013)'
_computing_structure_solution 'SHELXS-97 (Sheldrick, 2008)'
_diffrn_ambient_temperature 100(2)
_diffrn_detector CCD
_diffrn_detector_area_resol_mean 28.5714
_diffrn_measured_fraction_theta_full 1.006
_diffrn_measured_fraction_theta_max 1.006
_diffrn_measurement_device
;
AFC12 (Right): Kappa 3 circle
;
_diffrn_measurement_device_type
;
Rigaku Saturn724+ (2x2 bin mode)
;
_diffrn_measurement_method 'profile data from \w-scans'
_diffrn_measurement_specimen_support MiTeGen
_diffrn_radiation_monochromator Confocal
_diffrn_radiation_type MoK\a
_diffrn_radiation_wavelength 0.71075
_diffrn_reflns_av_R_equivalents 0.0672
_diffrn_reflns_av_unetI/netI 0.0704
_diffrn_reflns_Laue_measured_fraction_full 1.006
_diffrn_reflns_Laue_measured_fraction_max 1.006
_diffrn_reflns_limit_h_max 9
_diffrn_reflns_limit_h_min -8
_diffrn_reflns_limit_k_max 22
_diffrn_reflns_limit_k_min -23
_diffrn_reflns_limit_l_max 24
_diffrn_reflns_limit_l_min -24
_diffrn_reflns_number 21056
_diffrn_reflns_point_group_measured_fraction_full 1.006
_diffrn_reflns_point_group_measured_fraction_max 1.006
_diffrn_reflns_theta_full 25.242
_diffrn_reflns_theta_max 27.483
_diffrn_reflns_theta_min 2.936
_diffrn_source 'Rotating Anode'
_exptl_absorpt_coefficient_mu 4.100
_exptl_absorpt_correction_T_max 1.000
_exptl_absorpt_correction_T_min 0.434
_exptl_absorpt_correction_type multi-scan
_exptl_absorpt_process_details
;
CrystalClear-SM Expert 3.1 b21 (Rigaku, 2012)
;
_exptl_crystal_colour Orange
_exptl_crystal_density_diffrn 1.792
_exptl_crystal_description Lath
_exptl_crystal_F_000 1336
_exptl_crystal_size_max 0.140
_exptl_crystal_size_mid 0.030
_exptl_crystal_size_min 0.010
_refine_diff_density_max 0.921
_refine_diff_density_min -1.022
_refine_diff_density_rms 0.137
_refine_ls_extinction_method none
_refine_ls_goodness_of_fit_ref 1.037
_refine_ls_hydrogen_treatment constr
_refine_ls_matrix_type full
_refine_ls_number_parameters 314
_refine_ls_number_reflns 5687
_refine_ls_number_restraints 0
_refine_ls_restrained_S_all 1.037
_refine_ls_R_factor_all 0.0876
_refine_ls_R_factor_gt 0.0494
_refine_ls_shift/su_max 0.000
_refine_ls_shift/su_mean 0.000
_refine_ls_structure_factor_coef Fsqd
_refine_ls_weighting_details 'w=1/[\s^2^(Fo^2^)+(0.0435P)^2^+16.7805P] where P=(Fo^2^+2Fc^2^)/3'
_refine_ls_weighting_scheme calc
_refine_ls_wR_factor_gt 0.1065
_refine_ls_wR_factor_ref 0.1283
_reflns_Friedel_coverage 0.000
_reflns_number_gt 4167
_reflns_number_total 5687
_reflns_threshold_expression 'I > 2\s(I)'
_cod_data_source_file om500683p_si_002.cif
_cod_data_source_block 6b
_cod_depositor_comments
;
The following automatic conversions were performed:

'_exptl_absorpt_correction_type' value 'Multi-scan' changed to
'multi-scan' according to
/usr/data/users/saulius/crontab/automatic-downloads/rss-feeds/ACS/lib/dictionaries/cif_core.dic
dictionary named 'cif_core.dic' version 2.4.2 from 2011-04-26.

Automatic conversion script
Id: cif_fix_values 2281 2013-09-26 08:29:07Z andrius 
;
_cod_database_code 4084247
_shelx_space_group_comment
;
The symmetry employed for this shelxl refinement is uniquely defined
by the following loop, which should always be used as a source of
symmetry information in preference to the above space-group names.
They are only intended as comments.
;
_shelx_estimated_absorpt_t_min 0.598
_shelx_estimated_absorpt_t_max 0.960
_shelxl_version_number 2013-4

loop_
_space_group_symop_operation_xyz
'x, y, z'
'-x+1/2, y+1/2, -z+1/2'
'-x, -y, -z'
'x-1/2, -y-1/2, z-1/2'

loop_
_atom_site_label
_atom_site_type_symbol
_atom_site_fract_x
_atom_site_fract_y
_atom_site_fract_z
_atom_site_U_iso_or_equiv
_atom_site_adp_type
_atom_site_occupancy
_atom_site_site_symmetry_order
_atom_site_calc_flag
_atom_site_refinement_flags_posn
_atom_site_refinement_flags_adp
C1 C 0.2003(9) 0.3644(4) -0.0802(3) 0.0153(13) Uani 1 1 d . .
C2 C 0.1970(9) 0.4016(4) -0.1460(3) 0.0162(14) Uani 1 1 d . .
C3 C 0.2108(10) 0.4810(4) -0.1451(4) 0.0200(15) Uani 1 1 d . .
H3 H 0.2087 0.5074 -0.1886 0.024 Uiso 1 1 calc R U
C4 C 0.2267(10) 0.5204(4) -0.0842(4) 0.0221(15) Uani 1 1 d . .
H4 H 0.2285 0.5737 -0.0859 0.027 Uiso 1 1 calc R U
C5 C 0.2590(10) 0.5269(4) 0.0431(4) 0.0234(16) Uani 1 1 d . .
H5 H 0.2634 0.5801 0.0400 0.028 Uiso 1 1 calc R U
C6 C 0.2708(10) 0.4933(4) 0.1075(4) 0.0246(17) Uani 1 1 d . .
H6 H 0.2744 0.5240 0.1485 0.030 Uiso 1 1 calc R U
C7 C 0.2776(9) 0.4145(4) 0.1157(3) 0.0166(14) Uani 1 1 d . .
C8 C 0.2664(9) 0.3710(4) 0.0538(4) 0.0170(14) Uani 1 1 d . .
C9 C 0.2359(9) 0.4039(4) -0.0151(3) 0.0152(13) Uani 1 1 d . .
C10 C 0.2407(9) 0.4842(4) -0.0189(3) 0.0176(14) Uani 1 1 d . .
C11 C 0.5681(10) 0.2478(4) -0.0744(4) 0.0212(15) Uani 1 1 d . .
C12 C 0.5044(10) 0.1255(4) 0.0174(3) 0.0224(16) Uani 1 1 d . .
C13 C 0.3539(11) 0.1264(4) -0.1062(4) 0.0243(16) Uani 1 1 d . .
C14 C -0.1055(10) 0.2466(4) 0.0589(4) 0.0200(15) Uani 1 1 d . .
C15 C -0.0405(10) 0.1253(4) -0.0302(4) 0.0230(16) Uani 1 1 d . .
C16 C 0.1204(10) 0.1286(4) 0.0926(4) 0.0206(15) Uani 1 1 d . .
C17 C 0.1747(10) 0.3634(4) -0.2206(3) 0.0191(14) Uani 1 1 d . .
C18 C 0.2115(11) 0.4204(4) -0.2802(3) 0.0265(17) Uani 1 1 d . .
H18A H 0.3312 0.4427 -0.2731 0.040 Uiso 1 1 calc R U
H18B H 0.1198 0.4599 -0.2796 0.040 Uiso 1 1 calc R U
H18C H 0.2069 0.3945 -0.3258 0.040 Uiso 1 1 calc R U
C19 C -0.0212(10) 0.3372(4) -0.2324(4) 0.0238(16) Uani 1 1 d . .
H19A H -0.1036 0.3791 -0.2239 0.036 Uiso 1 1 calc R U
H19B H -0.0479 0.2960 -0.1999 0.036 Uiso 1 1 calc R U
H19C H -0.0369 0.3197 -0.2811 0.036 Uiso 1 1 calc R U
C20 C 0.3114(10) 0.3005(4) -0.2317(4) 0.0235(16) Uani 1 1 d . .
H20A H 0.2984 0.2810 -0.2798 0.035 Uiso 1 1 calc R U
H20B H 0.2897 0.2601 -0.1979 0.035 Uiso 1 1 calc R U
H20C H 0.4337 0.3202 -0.2247 0.035 Uiso 1 1 calc R U
C21 C 0.2961(10) 0.3846(4) 0.1934(3) 0.0189(15) Uani 1 1 d . .
C22 C 0.2676(11) 0.4487(4) 0.2480(4) 0.0283(17) Uani 1 1 d . .
H22A H 0.1493 0.4719 0.2398 0.042 Uiso 1 1 calc R U
H22B H 0.3622 0.4866 0.2427 0.042 Uiso 1 1 calc R U
H22C H 0.2733 0.4279 0.2958 0.042 Uiso 1 1 calc R U
C23 C 0.4873(10) 0.3543(4) 0.2089(4) 0.0231(16) Uani 1 1 d . .
H23A H 0.5760 0.3938 0.1998 0.035 Uiso 1 1 calc R U
H23B H 0.5109 0.3112 0.1783 0.035 Uiso 1 1 calc R U
H23C H 0.4966 0.3388 0.2583 0.035 Uiso 1 1 calc R U
C24 C 0.1484(10) 0.3264(4) 0.2104(4) 0.0260(16) Uani 1 1 d . .
H24A H 0.1548 0.3137 0.2606 0.039 Uiso 1 1 calc R U
H24B H 0.1671 0.2810 0.1823 0.039 Uiso 1 1 calc R U
H24C H 0.0295 0.3477 0.1991 0.039 Uiso 1 1 calc R U
Fe1 Fe 0.38707(13) 0.19408(5) -0.03681(5) 0.0157(2) Uani 1 1 d . .
Fe2 Fe 0.07865(13) 0.19475(5) 0.02237(5) 0.0154(2) Uani 1 1 d . .
O1 O 0.6788(7) 0.2830(3) -0.0990(3) 0.0282(12) Uani 1 1 d . .
O2 O 0.5760(8) 0.0802(3) 0.0491(3) 0.0327(13) Uani 1 1 d . .
O3 O 0.3281(9) 0.0857(3) -0.1513(3) 0.0384(15) Uani 1 1 d . .
O4 O -0.2202(7) 0.2812(3) 0.0820(3) 0.0281(12) Uani 1 1 d . .
O5 O -0.1113(8) 0.0807(3) -0.0636(3) 0.0352(13) Uani 1 1 d . .
O6 O 0.1495(8) 0.0866(3) 0.1370(3) 0.0362(14) Uani 1 1 d . .
Se1 Se 0.13695(9) 0.25904(4) -0.08340(3) 0.01454(16) Uani 1 1 d . .
Se2 Se 0.32494(9) 0.26471(4) 0.06569(3) 0.01444(16) Uani 1 1 d . .

loop_
_atom_site_aniso_label
_atom_site_aniso_U_11
_atom_site_aniso_U_22
_atom_site_aniso_U_33
_atom_site_aniso_U_23
_atom_site_aniso_U_13
_atom_site_aniso_U_12
C1 0.016(3) 0.012(3) 0.019(3) 0.002(2) -0.002(3) 0.004(3)
C2 0.013(3) 0.020(3) 0.016(3) 0.000(3) 0.000(3) 0.002(3)
C3 0.025(4) 0.016(3) 0.019(3) 0.005(3) 0.003(3) -0.003(3)
C4 0.029(4) 0.013(3) 0.025(4) -0.001(3) -0.005(3) 0.002(3)
C5 0.031(4) 0.009(3) 0.030(4) -0.002(3) 0.001(3) -0.004(3)
C6 0.029(4) 0.024(4) 0.021(4) -0.008(3) 0.001(3) 0.000(3)
C7 0.016(3) 0.013(3) 0.021(3) -0.002(3) 0.001(3) 0.002(3)
C8 0.012(3) 0.013(3) 0.026(3) -0.002(3) 0.000(3) -0.002(3)
C9 0.014(3) 0.013(3) 0.019(3) 0.003(3) 0.000(3) -0.002(3)
C10 0.016(3) 0.016(3) 0.021(3) -0.002(3) -0.002(3) 0.000(3)
C11 0.022(3) 0.019(4) 0.023(4) -0.006(3) -0.005(3) 0.001(3)
C12 0.026(4) 0.028(4) 0.014(3) -0.006(3) -0.004(3) -0.001(3)
C13 0.031(4) 0.019(4) 0.022(3) -0.002(3) -0.006(3) 0.003(3)
C14 0.022(4) 0.019(4) 0.019(3) 0.003(3) -0.003(3) -0.005(3)
C15 0.028(4) 0.021(4) 0.021(3) 0.002(3) 0.004(3) 0.001(3)
C16 0.020(4) 0.022(4) 0.021(3) -0.001(3) -0.001(3) -0.003(3)
C17 0.024(4) 0.019(3) 0.014(3) 0.001(3) 0.004(3) 0.000(3)
C18 0.041(5) 0.024(4) 0.015(3) 0.004(3) -0.001(3) 0.001(3)
C19 0.028(4) 0.024(4) 0.019(3) -0.001(3) -0.005(3) 0.001(3)
C20 0.026(4) 0.029(4) 0.015(3) 0.005(3) 0.003(3) 0.007(3)
C21 0.025(4) 0.020(4) 0.012(3) -0.006(3) 0.002(3) -0.001(3)
C22 0.035(4) 0.028(4) 0.022(3) -0.010(3) 0.002(3) 0.003(3)
C23 0.025(4) 0.026(4) 0.018(3) -0.003(3) -0.002(3) -0.002(3)
C24 0.025(4) 0.034(4) 0.019(3) -0.004(3) 0.002(3) -0.005(3)
Fe1 0.0182(5) 0.0143(5) 0.0145(4) -0.0017(4) -0.0008(4) 0.0019(4)
Fe2 0.0184(5) 0.0138(5) 0.0140(4) -0.0004(4) 0.0000(4) -0.0011(4)
O1 0.022(3) 0.033(3) 0.030(3) 0.002(2) 0.002(2) -0.003(2)
O2 0.041(3) 0.031(3) 0.026(3) 0.005(2) -0.007(3) 0.012(3)
O3 0.053(4) 0.032(3) 0.030(3) -0.015(2) -0.008(3) 0.005(3)
O4 0.024(3) 0.030(3) 0.031(3) -0.005(2) 0.001(3) 0.001(2)
O5 0.041(3) 0.034(3) 0.030(3) -0.012(3) 0.001(3) -0.012(3)
O6 0.049(4) 0.028(3) 0.031(3) 0.016(2) -0.004(3) -0.005(3)
Se1 0.0177(3) 0.0132(3) 0.0127(3) -0.0002(2) -0.0015(3) -0.0006(3)
Se2 0.0174(3) 0.0130(3) 0.0130(3) -0.0011(2) -0.0011(3) 0.0001(3)

loop_
_atom_type_symbol
_atom_type_description
_atom_type_scat_dispersion_real
_atom_type_scat_dispersion_imag
_atom_type_scat_source
C C 0.0033 0.0016 'International Tables Vol C Tables 4.2.6.8 and 6.1.1.4'
H H 0.0000 0.0000 'International Tables Vol C Tables 4.2.6.8 and 6.1.1.4'
Fe Fe 0.3463 0.8444 'International Tables Vol C Tables 4.2.6.8 and 6.1.1.4'
O O 0.0106 0.0060 'International Tables Vol C Tables 4.2.6.8 and 6.1.1.4'
Se Se -0.0929 2.2259 'International Tables Vol C Tables 4.2.6.8 and 6.1.1.4'

loop_
_geom_angle_atom_site_label_1
_geom_angle_atom_site_label_2
_geom_angle_atom_site_label_3
_geom_angle
C2 C1 C9 121.9(6)
C2 C1 Se1 115.2(5)
C9 C1 Se1 122.8(5)
C1 C2 C3 117.2(6)
C1 C2 C17 126.2(6)
C3 C2 C17 116.6(6)
C4 C3 C2 122.1(6)
C4 C3 H3 118.9
C2 C3 H3 118.9
C3 C4 C10 121.3(6)
C3 C4 H4 119.3
C10 C4 H4 119.3
C6 C5 C10 121.1(6)
C6 C5 H5 119.4
C10 C5 H5 119.4
C5 C6 C7 122.4(6)
C5 C6 H6 118.8
C7 C6 H6 118.8
C8 C7 C6 117.0(6)
C8 C7 C21 126.8(6)
C6 C7 C21 116.2(6)
C7 C8 C9 122.5(6)
C7 C8 Se2 115.2(5)
C9 C8 Se2 121.8(5)
C10 C9 C1 116.7(6)
C10 C9 C8 116.4(6)
C1 C9 C8 126.9(6)
C4 C10 C5 119.7(6)
C4 C10 C9 120.2(6)
C5 C10 C9 120.1(6)
O1 C11 Fe1 178.0(7)
O2 C12 Fe1 176.9(6)
O3 C13 Fe1 177.1(7)
O4 C14 Fe2 178.3(6)
O5 C15 Fe2 178.2(7)
O6 C16 Fe2 179.0(7)
C20 C17 C19 112.6(6)
C20 C17 C18 104.8(6)
C19 C17 C18 105.5(6)
C20 C17 C2 112.3(5)
C19 C17 C2 110.4(6)
C18 C17 C2 110.9(5)
C17 C18 H18A 109.5
C17 C18 H18B 109.5
H18A C18 H18B 109.5
C17 C18 H18C 109.5
H18A C18 H18C 109.5
H18B C18 H18C 109.5
C17 C19 H19A 109.5
C17 C19 H19B 109.5
H19A C19 H19B 109.5
C17 C19 H19C 109.5
H19A C19 H19C 109.5
H19B C19 H19C 109.5
C17 C20 H20A 109.5
C17 C20 H20B 109.5
H20A C20 H20B 109.5
C17 C20 H20C 109.5
H20A C20 H20C 109.5
H20B C20 H20C 109.5
C23 C21 C24 112.3(6)
C23 C21 C22 105.2(6)
C24 C21 C22 104.5(6)
C23 C21 C7 111.4(6)
C24 C21 C7 111.7(5)
C22 C21 C7 111.4(6)
C21 C22 H22A 109.5
C21 C22 H22B 109.5
H22A C22 H22B 109.5
C21 C22 H22C 109.5
H22A C22 H22C 109.5
H22B C22 H22C 109.5
C21 C23 H23A 109.5
C21 C23 H23B 109.5
H23A C23 H23B 109.5
C21 C23 H23C 109.5
H23A C23 H23C 109.5
H23B C23 H23C 109.5
C21 C24 H24A 109.5
C21 C24 H24B 109.5
H24A C24 H24B 109.5
C21 C24 H24C 109.5
H24A C24 H24C 109.5
H24B C24 H24C 109.5
C13 Fe1 C11 99.3(3)
C13 Fe1 C12 91.3(3)
C11 Fe1 C12 103.2(3)
C13 Fe1 Se1 87.5(2)
C11 Fe1 Se1 100.3(2)
C12 Fe1 Se1 156.4(2)
C13 Fe1 Se2 158.6(3)
C11 Fe1 Se2 101.4(2)
C12 Fe1 Se2 89.4(2)
Se1 Fe1 Se2 83.43(4)
C13 Fe1 Fe2 102.1(3)
C11 Fe1 Fe2 147.6(2)
C12 Fe1 Fe2 100.3(2)
Se1 Fe1 Fe2 57.14(4)
Se2 Fe1 Fe2 56.79(3)
C14 Fe2 C16 100.1(3)
C14 Fe2 C15 101.3(3)
C16 Fe2 C15 92.1(3)
C14 Fe2 Se2 100.6(2)
C16 Fe2 Se2 87.9(2)
C15 Fe2 Se2 157.7(2)
C14 Fe2 Se1 103.2(2)
C16 Fe2 Se1 156.3(2)
C15 Fe2 Se1 87.6(2)
Se2 Fe2 Se1 83.63(4)
C14 Fe2 Fe1 149.3(2)
C16 Fe2 Fe1 100.1(2)
C15 Fe2 Fe1 100.8(2)
Se2 Fe2 Fe1 57.42(3)
Se1 Fe2 Fe1 56.87(4)
C1 Se1 Fe1 106.01(18)
C1 Se1 Fe2 119.47(19)
Fe1 Se1 Fe2 65.99(4)
C8 Se2 Fe2 107.66(19)
C8 Se2 Fe1 117.8(2)
Fe2 Se2 Fe1 65.79(4)

loop_
_geom_bond_atom_site_label_1
_geom_bond_atom_site_label_2
_geom_bond_distance
C1 C2 1.413(9)
C1 C9 1.442(9)
C1 Se1 1.936(6)
C2 C3 1.418(9)
C2 C17 1.577(9)
C3 C4 1.356(9)
C3 H3 0.9500
C4 C10 1.400(9)
C4 H4 0.9500
C5 C6 1.363(10)
C5 C10 1.405(9)
C5 H5 0.9500
C6 C7 1.414(9)
C6 H6 0.9500
C7 C8 1.407(9)
C7 C21 1.572(9)
C8 C9 1.448(9)
C8 Se2 1.955(7)
C9 C10 1.433(9)
C11 O1 1.139(9)
C11 Fe1 1.803(8)
C12 O2 1.134(9)
C12 Fe1 1.812(7)
C13 O3 1.137(8)
C13 Fe1 1.799(7)
C14 O4 1.142(9)
C14 Fe2 1.796(8)
C15 O5 1.140(8)
C15 Fe2 1.811(8)
C16 O6 1.144(8)
C16 Fe2 1.803(7)
C17 C20 1.527(10)
C17 C19 1.540(10)
C17 C18 1.547(9)
C18 H18A 0.9800
C18 H18B 0.9800
C18 H18C 0.9800
C19 H19A 0.9800
C19 H19B 0.9800
C19 H19C 0.9800
C20 H20A 0.9800
C20 H20B 0.9800
C20 H20C 0.9800
C21 C23 1.541(10)
C21 C24 1.545(10)
C21 C22 1.558(9)
C22 H22A 0.9800
C22 H22B 0.9800
C22 H22C 0.9800
C23 H23A 0.9800
C23 H23B 0.9800
C23 H23C 0.9800
C24 H24A 0.9800
C24 H24B 0.9800
C24 H24C 0.9800
Fe1 Se1 2.3484(12)
Fe1 Se2 2.3668(11)
Fe1 Fe2 2.5617(13)
Fe2 Se2 2.3500(12)
Fe2 Se1 2.3556(12)

loop_
_geom_torsion_atom_site_label_1
_geom_torsion_atom_site_label_2
_geom_torsion_atom_site_label_3
_geom_torsion_atom_site_label_4
_geom_torsion
C9 C1 C2 C3 -6.7(10)
Se1 C1 C2 C3 169.1(5)
C9 C1 C2 C17 174.9(7)
Se1 C1 C2 C17 -9.3(9)
C1 C2 C3 C4 0.1(11)
C17 C2 C3 C4 178.7(7)
C2 C3 C4 C10 3.6(11)
C10 C5 C6 C7 4.4(12)
C5 C6 C7 C8 -1.8(11)
C5 C6 C7 C21 178.5(7)
C6 C7 C8 C9 -4.5(10)
C21 C7 C8 C9 175.2(7)
C6 C7 C8 Se2 168.2(5)
C21 C7 C8 Se2 -12.2(9)
C2 C1 C9 C10 9.2(10)
Se1 C1 C9 C10 -166.2(5)
C2 C1 C9 C8 -171.1(7)
Se1 C1 C9 C8 13.4(11)
C7 C8 C9 C10 7.8(10)
Se2 C8 C9 C10 -164.3(5)
C7 C8 C9 C1 -171.8(7)
Se2 C8 C9 C1 16.0(10)
C3 C4 C10 C5 179.3(7)
C3 C4 C10 C9 -0.8(11)
C6 C5 C10 C4 179.2(7)
C6 C5 C10 C9 -0.7(11)
C1 C9 C10 C4 -5.4(10)
C8 C9 C10 C4 174.9(7)
C1 C9 C10 C5 174.5(7)
C8 C9 C10 C5 -5.2(10)
C1 C2 C17 C20 -53.0(9)
C3 C2 C17 C20 128.6(7)
C1 C2 C17 C19 73.5(8)
C3 C2 C17 C19 -104.9(7)
C1 C2 C17 C18 -169.9(7)
C3 C2 C17 C18 11.7(9)
C8 C7 C21 C23 73.8(9)
C6 C7 C21 C23 -106.6(7)
C8 C7 C21 C24 -52.7(9)
C6 C7 C21 C24 126.9(7)
C8 C7 C21 C22 -169.1(7)
C6 C7 C21 C22 10.5(9)
